data_7158680
loop_
_publ_author_name
'Kaehler, Tanja'
'Lorenz, Jonas'
'Ould, Darren'
'Engl, Dorothea'
'Santi, Micol'
'Gierlichs, Lukas'
'Wirth, Thomas'
'Melen, Rebecca'

_publ_section_title
;
 Borane promoted aryl transfer reaction for the synthesis of \a-aryl
 functionalised \b-hydroxy and \b-keto esters
;
_journal_name_full 'Organic &amp; Biomolecular Chemistry'
_journal_paper_doi 10.1039/D2OB00643J
_journal_year 2022
_chemical_formula_moiety 'C23 H10 B F11 O3'
_chemical_formula_sum 'C23 H10 B F11 O3'
_chemical_formula_weight 554.12
_chemical_name_systematic 4-ethoxy-6-(4-fluorophenyl)-2,2-bis(perfluorophenyl)-2<i>H</i>-1,3\l^3^,2\l^4^-dioxaborinine
_space_group_crystal_system monoclinic
_space_group_IT_number 14
_space_group_name_Hall '-P 2yn'
_space_group_name_H-M_alt 'P 1 21/n 1'
_atom_sites_solution_hydrogens geom
_atom_sites_solution_primary direct
_audit_creation_method SHELXL-2018/3
_audit_update_record
;
2022-02-24 deposited with the CCDC.	2022-05-09 downloaded from the CCDC.
;
_cell_angle_alpha 90
_cell_angle_beta 93.148(3)
_cell_angle_gamma 90
_cell_formula_units_Z 4
_cell_length_a 9.1068(3)
_cell_length_b 13.2125(4)
_cell_length_c 18.2143(7)
_cell_measurement_reflns_used 3558
_cell_measurement_temperature 180(2)
_cell_measurement_theta_max 72.5820
_cell_measurement_theta_min 4.0770
_cell_volume 2188.30(13)
_computing_cell_refinement 'CrysAlisPro 1.171.41.112a (Rigaku OD, 2021)'
_computing_data_collection 'CrysAlisPro 1.171.41.112a (Rigaku OD, 2021)'
_computing_data_reduction 'CrysAlisPro 1.171.41.112a (Rigaku OD, 2021)'
_computing_molecular_graphics 'XSHELL and Shellxle'
_computing_publication_material XCIF
_computing_structure_refinement 'SHELXL-2018/3 (Sheldrick, 2018)'
_computing_structure_solution SHELLXS
_diffrn_ambient_temperature 180(2)
_diffrn_detector_area_resol_mean 10.5082
_diffrn_measured_fraction_theta_full 0.999
_diffrn_measured_fraction_theta_max 0.968
_diffrn_measurement_device_type 'SuperNova, Dual, Cu at home/near, Atlas'
_diffrn_measurement_method '\w scans'
_diffrn_radiation_type CuK\a
_diffrn_radiation_wavelength 1.54178
_diffrn_reflns_av_R_equivalents 0.0256
_diffrn_reflns_av_unetI/netI 0.0334
_diffrn_reflns_Laue_measured_fraction_full 0.999
_diffrn_reflns_Laue_measured_fraction_max 0.968
_diffrn_reflns_limit_h_max 8
_diffrn_reflns_limit_h_min -11
_diffrn_reflns_limit_k_max 16
_diffrn_reflns_limit_k_min -15
_diffrn_reflns_limit_l_max 22
_diffrn_reflns_limit_l_min -20
_diffrn_reflns_number 8687
_diffrn_reflns_point_group_measured_fraction_full 0.999
_diffrn_reflns_point_group_measured_fraction_max 0.968
_diffrn_reflns_theta_full 67.679
_diffrn_reflns_theta_max 72.900
_diffrn_reflns_theta_min 4.136
_diffrn_source 'sealed X-ray tube'
_exptl_absorpt_coefficient_mu 1.555
_exptl_absorpt_correction_T_max 1.000
_exptl_absorpt_correction_T_min 0.512
_exptl_absorpt_correction_type gaussian
_exptl_absorpt_process_details
;
CrysAlisPro 1.171.41.112a (Rigaku Oxford Diffraction, 2021)
Numerical absorption correction based on gaussian integration over
a multifaceted crystal model
Empirical absorption correction using spherical harmonics,
implemented in SCALE3 ABSPACK scaling algorithm.
;
_exptl_crystal_colour colourless
_exptl_crystal_density_diffrn 1.682
_exptl_crystal_description rod
_exptl_crystal_F_000 1104
_exptl_crystal_recrystallization_method 'Re-crystallisation from solvent: DCM/Pentane'
_exptl_crystal_size_max 0.492
_exptl_crystal_size_mid 0.115
_exptl_crystal_size_min 0.073
_refine_diff_density_max 0.233
_refine_diff_density_min -0.230
_refine_diff_density_rms 0.046
_refine_ls_extinction_method none
_refine_ls_goodness_of_fit_ref 1.022
_refine_ls_hydrogen_treatment constr
_refine_ls_matrix_type full
_refine_ls_number_parameters 344
_refine_ls_number_reflns 4222
_refine_ls_number_restraints 0
_refine_ls_restrained_S_all 1.022
_refine_ls_R_factor_all 0.0571
_refine_ls_R_factor_gt 0.0410
_refine_ls_shift/su_max 0.000
_refine_ls_shift/su_mean 0.000
_refine_ls_structure_factor_coef Fsqd
_refine_ls_weighting_details 'w=1/[\s^2^(Fo^2^)+(0.0620P)^2^+0.2963P] where P=(Fo^2^+2Fc^2^)/3'
_refine_ls_weighting_scheme calc
_refine_ls_wR_factor_gt 0.1062
_refine_ls_wR_factor_ref 0.1197
_reflns_Friedel_coverage 0.000
_reflns_number_gt 3145
_reflns_number_total 4222
_reflns_threshold_expression 'I > 2\s(I)'
_cod_data_source_file d2ob00643j2.cif
_cod_data_source_block rm2146b_auto
_cod_original_cell_volume 2188.32(13)
_cod_original_sg_symbol_H-M 'P 21/n'
_cod_database_code 7158680
_shelx_shelxl_version_number 2018/3
_shelx_space_group_comment
;
The symmetry employed for this shelxl refinement is uniquely defined
by the following loop, which should always be used as a source of
symmetry information in preference to the above space-group names.
They are only intended as comments.
;
_shelx_estimated_absorpt_t_min 0.515
_shelx_estimated_absorpt_t_max 0.895
_publcif_funding_html
;
;

loop_
_space_group_symop_operation_xyz
'x, y, z'
'-x+1/2, y+1/2, -z+1/2'
'-x, -y, -z'
'x-1/2, -y-1/2, z-1/2'

loop_
_atom_site_label
_atom_site_type_symbol
_atom_site_fract_x
_atom_site_fract_y
_atom_site_fract_z
_atom_site_U_iso_or_equiv
_atom_site_adp_type
_atom_site_occupancy
_atom_site_site_symmetry_order
_atom_site_calc_flag
_atom_site_refinement_flags_posn
_atom_site_refinement_flags_adp
_atom_site_refinement_flags_occupancy
_atom_site_disorder_assembly
_atom_site_disorder_group
C7 C -0.0144(2) 0.82245(13) 0.23602(11) 0.0339(4) Uani 1 1 d . . . . .
C12 C 0.0210(2) 0.56516(14) 0.15741(11) 0.0384(4) Uani 1 1 d . . . . .
C23 C 0.2191(2) 0.71479(13) 0.13155(10) 0.0345(4) Uani 1 1 d . . . . .
C9 C 0.1738(2) 0.73369(14) 0.30482(10) 0.0355(4) Uani 1 1 d . . . . .
C8 C 0.0907(2) 0.82255(14) 0.29211(11) 0.0378(4) Uani 1 1 d . . . . .
H8 H 0.107537 0.880901 0.321865 0.045 Uiso 1 1 calc R U . . .
C6 C -0.1195(2) 0.90479(13) 0.21889(11) 0.0357(4) Uani 1 1 d . . . . .
C21 C 0.3412(3) 0.84043(15) 0.05841(12) 0.0446(5) Uani 1 1 d . . . . .
C17 C -0.0652(2) 0.56337(15) 0.09297(12) 0.0426(5) Uani 1 1 d . . . . .
C18 C 0.3368(2) 0.65298(15) 0.11766(12) 0.0412(4) Uani 1 1 d . . . . .
C1 C -0.1250(2) 0.99152(15) 0.26251(13) 0.0426(5) Uani 1 1 d . . . . .
H1 H -0.066444 0.995276 0.307243 0.051 Uiso 1 1 calc R U . . .
C20 C 0.4548(2) 0.77587(18) 0.04662(13) 0.0484(5) Uani 1 1 d . . . . .
C22 C 0.2264(2) 0.80991(14) 0.09967(11) 0.0380(4) Uani 1 1 d . . . . .
C5 C -0.2106(2) 0.89876(16) 0.15533(12) 0.0444(5) Uani 1 1 d . . . . .
H5 H -0.209634 0.839417 0.125906 0.053 Uiso 1 1 calc R U . . .
C3 C -0.3003(2) 1.06365(15) 0.17778(14) 0.0472(5) Uani 1 1 d . . . . .
C14 C -0.0461(3) 0.38803(15) 0.17070(16) 0.0571(6) Uani 1 1 d . . . . .
C19 C 0.4527(2) 0.68013(17) 0.07698(13) 0.0475(5) Uani 1 1 d . . . . .
C13 C 0.0295(2) 0.47400(15) 0.19524(13) 0.0442(5) Uani 1 1 d . . . . .
C16 C -0.1420(2) 0.47958(17) 0.06680(14) 0.0515(6) Uani 1 1 d . . . . .
C15 C -0.1322(3) 0.39140(17) 0.10708(17) 0.0580(6) Uani 1 1 d . . . . .
C2 C -0.2146(2) 1.07193(15) 0.24128(14) 0.0494(5) Uani 1 1 d . . . . .
H2 H -0.216458 1.131644 0.270270 0.059 Uiso 1 1 calc R U . . .
C4 C -0.3029(3) 0.97839(17) 0.13430(13) 0.0491(5) Uani 1 1 d . . . . .
H4 H -0.366079 0.974183 0.091142 0.059 Uiso 1 1 calc R U . . .
C10 C 0.3398(3) 0.63065(15) 0.37608(13) 0.0488(5) Uani 1 1 d . . . . .
H10A H 0.408473 0.621184 0.336361 0.059 Uiso 1 1 calc R U . . .
H10B H 0.271536 0.572304 0.375647 0.059 Uiso 1 1 calc R U . . .
C11 C 0.4227(3) 0.63793(18) 0.44843(14) 0.0557(6) Uani 1 1 d . . . . .
H11A H 0.479692 0.575826 0.457450 0.084 Uiso 1 1 calc R U . . .
H11B H 0.353541 0.646694 0.487313 0.084 Uiso 1 1 calc R U . . .
H11C H 0.489502 0.696055 0.448262 0.084 Uiso 1 1 calc R U . . .
F11 F 0.11947(14) 0.87935(8) 0.10782(7) 0.0513(3) Uani 1 1 d . . . . .
F7 F 0.33952(14) 0.55803(9) 0.14599(8) 0.0531(3) Uani 1 1 d . . . . .
F6 F -0.07844(15) 0.64814(10) 0.05149(7) 0.0520(3) Uani 1 1 d . . . . .
F10 F 0.34308(17) 0.93491(10) 0.03030(8) 0.0638(4) Uani 1 1 d . . . . .
F2 F 0.11146(16) 0.46425(9) 0.25834(8) 0.0569(4) Uani 1 1 d . . . . .
F3 F -0.03624(19) 0.30225(10) 0.21051(11) 0.0758(5) Uani 1 1 d . . . . .
F9 F 0.56607(16) 0.80468(13) 0.00655(9) 0.0680(4) Uani 1 1 d . . . . .
F1 F -0.38764(16) 1.14213(10) 0.15610(9) 0.0650(4) Uani 1 1 d . . . . .
F8 F 0.56294(16) 0.61536(12) 0.06639(10) 0.0741(5) Uani 1 1 d . . . . .
F5 F -0.22434(17) 0.48338(12) 0.00369(9) 0.0709(4) Uani 1 1 d . . . . .
F4 F -0.20818(19) 0.30936(11) 0.08362(12) 0.0847(6) Uani 1 1 d . . . . .
O2 O 0.16988(15) 0.65886(9) 0.26014(7) 0.0387(3) Uani 1 1 d . . . . .
O3 O -0.02950(14) 0.74427(9) 0.19089(7) 0.0364(3) Uani 1 1 d . . . . .
O1 O 0.25686(16) 0.72566(10) 0.36483(8) 0.0415(3) Uani 1 1 d . . . . .
B1 B 0.0934(2) 0.67256(15) 0.18479(12) 0.0356(4) Uani 1 1 d . . . . .

loop_
_atom_site_aniso_label
_atom_site_aniso_U_11
_atom_site_aniso_U_22
_atom_site_aniso_U_33
_atom_site_aniso_U_23
_atom_site_aniso_U_13
_atom_site_aniso_U_12
C7 0.0315(9) 0.0254(8) 0.0456(10) -0.0021(7) 0.0090(7) -0.0033(7)
C12 0.0350(10) 0.0288(8) 0.0527(11) -0.0058(8) 0.0128(8) 0.0020(7)
C23 0.0328(9) 0.0303(8) 0.0402(9) -0.0022(7) 0.0005(7) 0.0006(7)
C9 0.0348(9) 0.0310(8) 0.0411(9) 0.0009(7) 0.0056(8) -0.0040(7)
C8 0.0382(10) 0.0256(8) 0.0496(11) -0.0023(7) 0.0031(8) -0.0017(7)
C6 0.0312(9) 0.0274(8) 0.0494(10) -0.0005(7) 0.0109(8) -0.0013(7)
C21 0.0491(11) 0.0373(9) 0.0478(11) 0.0053(8) 0.0064(9) -0.0043(9)
C17 0.0413(11) 0.0343(9) 0.0531(12) -0.0091(8) 0.0103(9) 0.0005(8)
C18 0.0372(10) 0.0340(9) 0.0521(11) 0.0013(8) -0.0009(8) 0.0026(8)
C1 0.0322(9) 0.0334(9) 0.0625(13) -0.0087(9) 0.0062(9) -0.0002(8)
C20 0.0382(11) 0.0547(12) 0.0533(12) -0.0005(10) 0.0110(9) -0.0065(10)
C22 0.0389(10) 0.0332(9) 0.0425(10) -0.0005(8) 0.0061(8) 0.0024(8)
C5 0.0475(11) 0.0365(10) 0.0497(11) -0.0014(8) 0.0070(9) 0.0069(9)
C3 0.0387(11) 0.0356(10) 0.0689(14) 0.0102(9) 0.0175(10) 0.0120(8)
C14 0.0553(13) 0.0254(9) 0.0933(19) -0.0058(10) 0.0303(14) 0.0000(9)
C19 0.0325(10) 0.0489(11) 0.0618(13) -0.0030(10) 0.0082(9) 0.0083(9)
C13 0.0413(11) 0.0298(9) 0.0628(13) -0.0031(9) 0.0144(10) 0.0023(8)
C16 0.0400(11) 0.0474(12) 0.0679(15) -0.0224(11) 0.0102(10) -0.0035(9)
C15 0.0466(13) 0.0373(11) 0.0921(18) -0.0248(11) 0.0214(13) -0.0103(9)
C2 0.0412(11) 0.0308(9) 0.0773(15) -0.0075(10) 0.0131(11) 0.0028(8)
C4 0.0478(12) 0.0476(11) 0.0522(12) 0.0063(9) 0.0061(10) 0.0118(10)
C10 0.0577(13) 0.0338(9) 0.0545(12) 0.0049(9) -0.0005(10) 0.0076(9)
C11 0.0579(14) 0.0500(12) 0.0581(14) 0.0059(10) -0.0073(11) 0.0031(11)
F11 0.0559(7) 0.0318(5) 0.0678(8) 0.0102(5) 0.0189(6) 0.0109(5)
F7 0.0442(7) 0.0346(6) 0.0811(9) 0.0096(6) 0.0083(6) 0.0114(5)
F6 0.0575(8) 0.0441(6) 0.0540(7) -0.0028(5) -0.0022(6) -0.0022(6)
F10 0.0744(9) 0.0451(7) 0.0742(9) 0.0173(6) 0.0252(8) -0.0016(7)
F2 0.0635(8) 0.0337(6) 0.0737(9) 0.0109(6) 0.0068(7) 0.0062(6)
F3 0.0841(11) 0.0261(6) 0.1205(13) 0.0060(7) 0.0358(10) -0.0016(6)
F9 0.0509(8) 0.0754(9) 0.0806(10) 0.0059(8) 0.0289(7) -0.0064(7)
F1 0.0606(8) 0.0446(7) 0.0912(11) 0.0128(7) 0.0157(8) 0.0245(6)
F8 0.0463(8) 0.0701(9) 0.1087(12) 0.0074(9) 0.0285(8) 0.0215(7)
F5 0.0576(9) 0.0719(9) 0.0824(10) -0.0346(8) -0.0028(8) -0.0082(7)
F4 0.0706(10) 0.0455(8) 0.1398(16) -0.0363(9) 0.0223(10) -0.0232(7)
O2 0.0442(7) 0.0278(6) 0.0444(7) -0.0010(5) 0.0039(6) 0.0047(5)
O3 0.0346(7) 0.0268(6) 0.0479(7) -0.0047(5) 0.0035(6) 0.0012(5)
O1 0.0452(8) 0.0327(6) 0.0463(8) 0.0007(6) 0.0006(6) 0.0025(6)
B1 0.0365(11) 0.0252(9) 0.0452(11) -0.0006(8) 0.0043(9) 0.0041(8)

loop_
_atom_type_symbol
_atom_type_description
_atom_type_scat_dispersion_real
_atom_type_scat_dispersion_imag
_atom_type_scat_source
C C 0.0181 0.0091 'International Tables Vol C Tables 4.2.6.8 and 6.1.1.4'
H H 0.0000 0.0000 'International Tables Vol C Tables 4.2.6.8 and 6.1.1.4'
O O 0.0492 0.0322 'International Tables Vol C Tables 4.2.6.8 and 6.1.1.4'
F F 0.0727 0.0534 'International Tables Vol C Tables 4.2.6.8 and 6.1.1.4'
B B 0.0090 0.0039 'International Tables Vol C Tables 4.2.6.8 and 6.1.1.4'

loop_
_geom_angle_atom_site_label_1
_geom_angle_atom_site_label_2
_geom_angle_atom_site_label_3
_geom_angle
_geom_angle_site_symmetry_1
_geom_angle_site_symmetry_3
_geom_angle_publ_flag
O3 C7 C8 120.82(17) . . ?
O3 C7 C6 113.66(16) . . ?
C8 C7 C6 125.52(17) . . ?
C17 C12 C13 114.97(19) . . ?
C17 C12 B1 118.55(17) . . ?
C13 C12 B1 126.35(19) . . ?
C18 C23 C22 113.78(18) . . ?
C18 C23 B1 118.76(16) . . ?
C22 C23 B1 127.40(17) . . ?
O2 C9 O1 117.83(17) . . ?
O2 C9 C8 122.89(17) . . ?
O1 C9 C8 119.27(16) . . ?
C7 C8 C9 118.15(17) . . ?
C7 C8 H8 120.9 . . ?
C9 C8 H8 120.9 . . ?
C5 C6 C1 118.87(18) . . ?
C5 C6 C7 119.09(17) . . ?
C1 C6 C7 121.95(18) . . ?
F10 C21 C20 119.47(19) . . ?
F10 C21 C22 120.2(2) . . ?
C20 C21 C22 120.37(19) . . ?
F6 C17 C12 119.45(17) . . ?
F6 C17 C16 116.3(2) . . ?
C12 C17 C16 124.3(2) . . ?
F7 C18 C19 116.72(18) . . ?
F7 C18 C23 118.36(18) . . ?
C19 C18 C23 124.92(19) . . ?
C2 C1 C6 120.7(2) . . ?
C2 C1 H1 119.7 . . ?
C6 C1 H1 119.7 . . ?
F9 C20 C21 120.8(2) . . ?
F9 C20 C19 120.5(2) . . ?
C21 C20 C19 118.8(2) . . ?
F11 C22 C21 115.66(17) . . ?
F11 C22 C23 121.16(17) . . ?
C21 C22 C23 123.18(18) . . ?
C4 C5 C6 120.8(2) . . ?
C4 C5 H5 119.6 . . ?
C6 C5 H5 119.6 . . ?
F1 C3 C2 119.1(2) . . ?
F1 C3 C4 117.9(2) . . ?
C2 C3 C4 123.00(19) . . ?
F3 C14 C15 120.2(2) . . ?
F3 C14 C13 119.9(3) . . ?
C15 C14 C13 119.9(2) . . ?
F8 C19 C18 121.0(2) . . ?
F8 C19 C20 120.0(2) . . ?
C18 C19 C20 118.99(19) . . ?
F2 C13 C12 121.45(18) . . ?
F2 C13 C14 116.1(2) . . ?
C12 C13 C14 122.5(2) . . ?
F5 C16 C15 120.4(2) . . ?
F5 C16 C17 121.1(2) . . ?
C15 C16 C17 118.5(2) . . ?
F4 C15 C14 120.4(2) . . ?
F4 C15 C16 119.8(3) . . ?
C14 C15 C16 119.8(2) . . ?
C3 C2 C1 118.5(2) . . ?
C3 C2 H2 120.7 . . ?
C1 C2 H2 120.7 . . ?
C3 C4 C5 118.1(2) . . ?
C3 C4 H4 121.0 . . ?
C5 C4 H4 121.0 . . ?
O1 C10 C11 107.45(18) . . ?
O1 C10 H10A 110.2 . . ?
C11 C10 H10A 110.2 . . ?
O1 C10 H10B 110.2 . . ?
C11 C10 H10B 110.2 . . ?
H10A C10 H10B 108.5 . . ?
C10 C11 H11A 109.5 . . ?
C10 C11 H11B 109.5 . . ?
H11A C11 H11B 109.5 . . ?
C10 C11 H11C 109.5 . . ?
H11A C11 H11C 109.5 . . ?
H11B C11 H11C 109.5 . . ?
C9 O2 B1 118.63(14) . . ?
C7 O3 B1 119.65(15) . . ?
C9 O1 C10 117.18(15) . . ?
O3 B1 O2 108.74(15) . . ?
O3 B1 C12 106.61(16) . . ?
O2 B1 C12 109.33(15) . . ?
O3 B1 C23 112.55(15) . . ?
O2 B1 C23 106.01(15) . . ?
C12 B1 C23 113.52(16) . . ?

loop_
_geom_bond_atom_site_label_1
_geom_bond_atom_site_label_2
_geom_bond_distance
_geom_bond_site_symmetry_2
_geom_bond_publ_flag
C7 O3 1.323(2) . ?
C7 C8 1.361(3) . ?
C7 C6 1.471(3) . ?
C12 C17 1.376(3) . ?
C12 C13 1.388(3) . ?
C12 B1 1.631(3) . ?
C23 C18 1.382(3) . ?
C23 C22 1.388(3) . ?
C23 B1 1.638(3) . ?
C9 O2 1.280(2) . ?
C9 O1 1.299(2) . ?
C9 C8 1.409(3) . ?
C8 H8 0.9500 . ?
C6 C5 1.389(3) . ?
C6 C1 1.397(3) . ?
C21 F10 1.350(2) . ?
C21 C20 1.367(3) . ?
C21 C22 1.381(3) . ?
C17 F6 1.353(3) . ?
C17 C16 1.381(3) . ?
C18 F7 1.356(2) . ?
C18 C19 1.370(3) . ?
C1 C2 1.382(3) . ?
C1 H1 0.9500 . ?
C20 F9 1.336(3) . ?
C20 C19 1.381(3) . ?
C22 F11 1.352(2) . ?
C5 C4 1.388(3) . ?
C5 H5 0.9500 . ?
C3 F1 1.353(2) . ?
C3 C2 1.364(3) . ?
C3 C4 1.377(3) . ?
C14 F3 1.346(3) . ?
C14 C15 1.364(4) . ?
C14 C13 1.389(3) . ?
C19 F8 1.341(2) . ?
C13 F2 1.342(3) . ?
C16 F5 1.338(3) . ?
C16 C15 1.377(4) . ?
C15 F4 1.343(3) . ?
C2 H2 0.9500 . ?
C4 H4 0.9500 . ?
C10 O1 1.473(2) . ?
C10 C11 1.485(3) . ?
C10 H10A 0.9900 . ?
C10 H10B 0.9900 . ?
C11 H11A 0.9800 . ?
C11 H11B 0.9800 . ?
C11 H11C 0.9800 . ?
O2 B1 1.515(3) . ?
O3 B1 1.476(2) . ?
